data_7152844
loop_
_publ_author_name
'Zhang, Jian-Jian'
'Yan, Chang-Song'
'Peng, Yu'
'Luo, Zhen-Biao'
'Xu, Xiao-Bo'
'Wang, Ya-Wen'

_publ_section_title
;
 Total synthesis of (+-)-sacidumlignans D and A through Ueno-Stork radical
 cyclization reaction.
;
_journal_issue 15
_journal_name_full 'Organic &amp; biomolecular chemistry'
_journal_page_first 2498
_journal_page_last 2513
_journal_paper_doi 10.1039/c3ob00053b
_journal_volume 11
_journal_year 2013
_chemical_formula_sum 'C22 H28 O7'
_chemical_formula_weight 404.44
_chemical_name_systematic
;
?
;
_space_group_IT_number 15
_symmetry_cell_setting monoclinic
_symmetry_space_group_name_Hall '-C 2yc'
_symmetry_space_group_name_H-M 'C 1 2/c 1'
_atom_sites_solution_hydrogens geom
_atom_sites_solution_primary direct
_atom_sites_solution_secondary difmap
_audit_creation_method SHELXL-97
_cell_angle_alpha 90.00
_cell_angle_beta 95.229(6)
_cell_angle_gamma 90.00
_cell_formula_units_Z 8
_cell_length_a 12.701(9)
_cell_length_b 13.483(10)
_cell_length_c 24.743(18)
_cell_measurement_reflns_used 3758
_cell_measurement_temperature 296(2)
_cell_measurement_theta_max 22.59
_cell_measurement_theta_min 2.21
_cell_volume 4220(5)
_computing_cell_refinement 'Bruker SAINT'
_computing_data_collection 'Bruker APEX2'
_computing_data_reduction 'Bruker SAINT'
_computing_molecular_graphics 'Bruker SHELXTL'
_computing_publication_material 'Bruker SHELXTL'
_computing_structure_refinement 'SHELXL-97 (Sheldrick, 2008)'
_computing_structure_solution 'SHELXS-97 (Sheldrick, 2008)'
_diffrn_ambient_temperature 296(2)
_diffrn_measured_fraction_theta_full 0.998
_diffrn_measured_fraction_theta_max 0.998
_diffrn_measurement_device_type 'Bruker APEX-II CCD'
_diffrn_measurement_method '\f and \w scans'
_diffrn_radiation_monochromator graphite
_diffrn_radiation_source 'fine-focus sealed tube'
_diffrn_radiation_type MoK\a
_diffrn_radiation_wavelength 0.71073
_diffrn_reflns_av_R_equivalents 0.0406
_diffrn_reflns_av_sigmaI/netI 0.0375
_diffrn_reflns_limit_h_max 15
_diffrn_reflns_limit_h_min -14
_diffrn_reflns_limit_k_max 16
_diffrn_reflns_limit_k_min -16
_diffrn_reflns_limit_l_max 29
_diffrn_reflns_limit_l_min -29
_diffrn_reflns_number 14943
_diffrn_reflns_theta_full 25.50
_diffrn_reflns_theta_max 25.50
_diffrn_reflns_theta_min 2.21
_exptl_absorpt_coefficient_mu 0.094
_exptl_absorpt_correction_T_max 0.9795
_exptl_absorpt_correction_T_min 0.9731
_exptl_absorpt_correction_type multi-scan
_exptl_absorpt_process_details SADABS
_exptl_crystal_colour colorless
_exptl_crystal_density_diffrn 1.273
_exptl_crystal_density_method 'not measured'
_exptl_crystal_description block
_exptl_crystal_F_000 1728
_exptl_crystal_size_max 0.29
_exptl_crystal_size_mid 0.27
_exptl_crystal_size_min 0.22
_refine_diff_density_max 0.192
_refine_diff_density_min -0.143
_refine_diff_density_rms 0.038
_refine_ls_extinction_coef 0.0021(5)
_refine_ls_extinction_expression Fc^*^=kFc[1+0.001xFc^2^\l^3^/sin(2\q)]^-1/4^
_refine_ls_extinction_method SHELXL
_refine_ls_goodness_of_fit_ref 1.100
_refine_ls_hydrogen_treatment constr
_refine_ls_matrix_type full
_refine_ls_number_parameters 271
_refine_ls_number_reflns 3936
_refine_ls_number_restraints 0
_refine_ls_restrained_S_all 1.100
_refine_ls_R_factor_all 0.0822
_refine_ls_R_factor_gt 0.0499
_refine_ls_shift/su_max 0.000
_refine_ls_shift/su_mean 0.000
_refine_ls_structure_factor_coef Fsqd
_refine_ls_weighting_details 'calc w=1/[\s^2^(Fo^2^)+(0.1000P)^2^+0.0000P] where P=(Fo^2^+2Fc^2^)/3'
_refine_ls_weighting_scheme calc
_refine_ls_wR_factor_gt 0.1482
_refine_ls_wR_factor_ref 0.1754
_reflns_number_gt 2621
_reflns_number_total 3936
_reflns_threshold_expression >2sigma(I)
_cod_data_source_file c3ob00053b.txt
_cod_data_source_block c2c
_cod_depositor_comments
;
The following automatic conversions were performed:

'_symmetry_cell_setting' value 'Monoclinic' changed to 'monoclinic'
according to /home/saulius/struct/CIF-dictionaries/cif_core.dic
dictionary named 'cif_core.dic' version 2.4.2 from 2011-04-26.

Automatic conversion script
Id: cif_fix_values 1891 2012-01-12 08:04:46Z andrius 
;
_cod_original_sg_symbol_H-M C2/c
_cod_database_code 7152844

loop_
_symmetry_equiv_pos_as_xyz
'x, y, z'
'-x, y, -z+1/2'
'x+1/2, y+1/2, z'
'-x+1/2, y+1/2, -z+1/2'
'-x, -y, -z'
'x, -y, z-1/2'
'-x+1/2, -y+1/2, -z'
'x+1/2, -y+1/2, z-1/2'

loop_
_atom_site_label
_atom_site_type_symbol
_atom_site_fract_x
_atom_site_fract_y
_atom_site_fract_z
_atom_site_U_iso_or_equiv
_atom_site_adp_type
_atom_site_occupancy
_atom_site_symmetry_multiplicity
_atom_site_calc_flag
_atom_site_refinement_flags
C1 C 0.11991(17) 0.82614(15) 0.67888(9) 0.0371(5) Uani 1 1 d .
C2 C 0.07076(18) 0.73576(15) 0.66854(10) 0.0438(6) Uani 1 1 d .
H2 H 0.0116 0.7322 0.6435 0.053 Uiso 1 1 calc R
C3 C 0.10825(19) 0.65022(16) 0.69491(11) 0.0477(6) Uani 1 1 d .
C4 C 0.19648(18) 0.65390(16) 0.73204(10) 0.0433(6) Uani 1 1 d .
C5 C 0.24516(18) 0.74483(16) 0.74282(9) 0.0427(6) Uani 1 1 d .
C6 C 0.20795(18) 0.83005(16) 0.71686(9) 0.0420(6) Uani 1 1 d .
H6 H 0.2416 0.8903 0.7247 0.050 Uiso 1 1 calc R
C7 C -0.0284(3) 0.5500(2) 0.65270(17) 0.0966(13) Uani 1 1 d .
H7A H -0.0803 0.5947 0.6648 0.145 Uiso 1 1 calc R
H7B H -0.0543 0.4832 0.6537 0.145 Uiso 1 1 calc R
H7C H -0.0149 0.5666 0.6162 0.145 Uiso 1 1 calc R
C8 C 0.3847(2) 0.8291(2) 0.79406(13) 0.0735(9) Uani 1 1 d .
H8A H 0.4087 0.8580 0.7619 0.110 Uiso 1 1 calc R
H8B H 0.4442 0.8161 0.8198 0.110 Uiso 1 1 calc R
H8C H 0.3373 0.8741 0.8096 0.110 Uiso 1 1 calc R
C9 C 0.17102(16) 0.95226(15) 0.61118(8) 0.0370(5) Uani 1 1 d .
C10 C 0.18636(17) 1.05178(16) 0.60018(9) 0.0400(5) Uani 1 1 d .
H10 H 0.1480 1.0995 0.6171 0.048 Uiso 1 1 calc R
C11 C 0.25802(18) 1.08117(18) 0.56432(9) 0.0453(6) Uani 1 1 d .
C12 C 0.31647(18) 1.0105(2) 0.53958(10) 0.0506(6) Uani 1 1 d .
C13 C 0.30301(19) 0.9115(2) 0.55119(10) 0.0518(6) Uani 1 1 d .
C14 C 0.23073(18) 0.88163(18) 0.58638(9) 0.0460(6) Uani 1 1 d .
H14 H 0.2219 0.8146 0.5935 0.055 Uiso 1 1 calc R
C15 C 0.2189(3) 1.2510(2) 0.57529(14) 0.0809(10) Uani 1 1 d .
H15A H 0.1450 1.2375 0.5668 0.121 Uiso 1 1 calc R
H15B H 0.2355 1.3148 0.5610 0.121 Uiso 1 1 calc R
H15C H 0.2350 1.2510 0.6140 0.121 Uiso 1 1 calc R
C16 C 0.3851(3) 0.7536(3) 0.54821(14) 0.0942(12) Uani 1 1 d .
H16A H 0.3999 0.7594 0.5868 0.141 Uiso 1 1 calc R
H16B H 0.4443 0.7236 0.5330 0.141 Uiso 1 1 calc R
H16C H 0.3235 0.7130 0.5403 0.141 Uiso 1 1 calc R
C17 C 0.08632(16) 0.92085(14) 0.64785(9) 0.0352(5) Uani 1 1 d .
C18 C -0.02521(17) 0.91623(16) 0.61625(9) 0.0388(5) Uani 1 1 d .
H18 H -0.0678 0.8698 0.6355 0.047 Uiso 1 1 calc R
C19 C -0.06963(18) 1.01977(17) 0.62380(10) 0.0466(6) Uani 1 1 d .
H19 H -0.0385 1.0655 0.5989 0.056 Uiso 1 1 calc R
C20 C -0.02605(19) 1.04282(19) 0.68093(10) 0.0517(6) Uani 1 1 d .
H20A H -0.0229 1.1139 0.6867 0.062 Uiso 1 1 calc R
H20B H -0.0701 1.0137 0.7068 0.062 Uiso 1 1 calc R
C21 C -0.0293(2) 0.8819(2) 0.55743(10) 0.0557(7) Uani 1 1 d .
H21A H -0.1006 0.8864 0.5410 0.084 Uiso 1 1 calc R
H21B H -0.0056 0.8144 0.5563 0.084 Uiso 1 1 calc R
H21C H 0.0157 0.9233 0.5379 0.084 Uiso 1 1 calc R
C22 C -0.18975(19) 1.0274(2) 0.61509(13) 0.0665(8) Uani 1 1 d .
H22A H -0.2209 0.9804 0.6380 0.100 Uiso 1 1 calc R
H22B H -0.2126 1.0134 0.5778 0.100 Uiso 1 1 calc R
H22C H -0.2114 1.0932 0.6240 0.100 Uiso 1 1 calc R
O1 O 0.06528(15) 0.55818(12) 0.68677(9) 0.0742(7) Uani 1 1 d .
O2 O 0.23187(14) 0.56773(11) 0.75631(8) 0.0600(5) Uani 1 1 d .
H2A H 0.2894 0.5774 0.7733 0.090 Uiso 1 1 calc R
O3 O 0.33171(14) 0.73990(12) 0.78057(7) 0.0607(5) Uani 1 1 d .
O4 O 0.07777(12) 1.00078(10) 0.68714(6) 0.0401(4) Uani 1 1 d .
O5 O 0.27904(15) 1.17754(13) 0.55201(8) 0.0672(6) Uani 1 1 d .
O6 O 0.38974(15) 1.04055(16) 0.50547(8) 0.0752(6) Uani 1 1 d .
H6A H 0.4288 0.9940 0.4999 0.113 Uiso 1 1 calc R
O7 O 0.36672(17) 0.84816(16) 0.52555(9) 0.0793(6) Uani 1 1 d .

loop_
_atom_site_aniso_label
_atom_site_aniso_U_11
_atom_site_aniso_U_22
_atom_site_aniso_U_33
_atom_site_aniso_U_23
_atom_site_aniso_U_13
_atom_site_aniso_U_12
C1 0.0372(12) 0.0337(12) 0.0400(13) 0.0021(9) 0.0025(10) 0.0008(9)
C2 0.0373(12) 0.0385(13) 0.0534(14) 0.0045(11) -0.0070(11) -0.0010(10)
C3 0.0446(14) 0.0315(12) 0.0651(16) 0.0044(11) -0.0051(12) -0.0037(10)
C4 0.0447(14) 0.0307(12) 0.0535(14) 0.0066(10) -0.0008(11) 0.0030(9)
C5 0.0437(13) 0.0368(12) 0.0454(14) 0.0017(10) -0.0077(11) 0.0020(10)
C6 0.0471(14) 0.0305(11) 0.0468(13) 0.0013(10) -0.0043(11) -0.0042(9)
C7 0.084(2) 0.0510(18) 0.143(3) 0.0097(19) -0.053(2) -0.0187(15)
C8 0.0668(18) 0.0582(18) 0.089(2) 0.0040(15) -0.0297(16) -0.0144(14)
C9 0.0358(12) 0.0370(12) 0.0373(12) 0.0032(9) -0.0008(9) -0.0004(9)
C10 0.0407(12) 0.0396(13) 0.0397(12) 0.0029(10) 0.0038(10) 0.0026(10)
C11 0.0417(13) 0.0479(14) 0.0455(14) 0.0111(11) 0.0000(11) -0.0034(11)
C12 0.0404(13) 0.0696(17) 0.0424(14) 0.0110(12) 0.0077(11) 0.0021(12)
C13 0.0479(14) 0.0616(17) 0.0466(14) 0.0001(12) 0.0084(12) 0.0139(12)
C14 0.0485(14) 0.0415(13) 0.0482(14) 0.0009(11) 0.0056(12) 0.0054(10)
C15 0.104(3) 0.0437(16) 0.099(2) 0.0105(15) 0.034(2) -0.0079(16)
C16 0.110(3) 0.089(3) 0.086(2) -0.0057(19) 0.019(2) 0.054(2)
C17 0.0380(12) 0.0309(11) 0.0364(12) -0.0018(9) 0.0012(9) 0.0003(9)
C18 0.0368(12) 0.0390(12) 0.0398(12) 0.0035(10) -0.0005(10) -0.0007(9)
C19 0.0432(13) 0.0454(14) 0.0506(15) 0.0058(11) 0.0015(11) 0.0056(11)
C20 0.0470(14) 0.0540(15) 0.0538(16) -0.0081(12) 0.0024(12) 0.0116(11)
C21 0.0525(15) 0.0656(17) 0.0475(15) -0.0069(12) -0.0041(12) 0.0002(13)
C22 0.0466(15) 0.0700(18) 0.081(2) -0.0016(15) -0.0065(14) 0.0121(13)
O1 0.0658(12) 0.0359(10) 0.1125(17) 0.0117(10) -0.0372(12) -0.0114(8)
O2 0.0569(11) 0.0358(9) 0.0823(14) 0.0147(8) -0.0213(10) 0.0005(8)
O3 0.0645(11) 0.0406(10) 0.0704(12) 0.0051(8) -0.0295(10) -0.0034(8)
O4 0.0428(9) 0.0368(8) 0.0402(9) -0.0035(6) 0.0005(7) 0.0046(7)
O5 0.0722(13) 0.0516(11) 0.0812(14) 0.0206(9) 0.0261(11) -0.0025(9)
O6 0.0619(13) 0.0961(16) 0.0723(14) 0.0234(12) 0.0318(11) 0.0111(11)
O7 0.0837(14) 0.0812(15) 0.0790(14) 0.0030(11) 0.0404(12) 0.0272(11)

loop_
_atom_type_symbol
_atom_type_description
_atom_type_scat_dispersion_real
_atom_type_scat_dispersion_imag
_atom_type_scat_source
C C 0.0033 0.0016 'International Tables Vol C Tables 4.2.6.8 and 6.1.1.4'
H H 0.0000 0.0000 'International Tables Vol C Tables 4.2.6.8 and 6.1.1.4'
O O 0.0106 0.0060 'International Tables Vol C Tables 4.2.6.8 and 6.1.1.4'

loop_
_geom_angle_atom_site_label_1
_geom_angle_atom_site_label_2
_geom_angle_atom_site_label_3
_geom_angle
C2 C1 C6 118.60(19)
C2 C1 C17 122.8(2)
C6 C1 C17 118.44(18)
C1 C2 C3 121.1(2)
C1 C2 H2 119.5
C3 C2 H2 119.5
O1 C3 C4 114.82(19)
O1 C3 C2 124.9(2)
C4 C3 C2 120.3(2)
O2 C4 C3 118.4(2)
O2 C4 C5 123.0(2)
C3 C4 C5 118.6(2)
O3 C5 C6 125.1(2)
O3 C5 C4 113.68(18)
C6 C5 C4 121.3(2)
C5 C6 C1 120.2(2)
C5 C6 H6 119.9
C1 C6 H6 119.9
O1 C7 H7A 109.5
O1 C7 H7B 109.5
H7A C7 H7B 109.5
O1 C7 H7C 109.5
H7A C7 H7C 109.5
H7B C7 H7C 109.5
O3 C8 H8A 109.5
O3 C8 H8B 109.5
H8A C8 H8B 109.5
O3 C8 H8C 109.5
H8A C8 H8C 109.5
H8B C8 H8C 109.5
C10 C9 C14 118.9(2)
C10 C9 C17 120.24(19)
C14 C9 C17 120.83(19)
C11 C10 C9 121.0(2)
C11 C10 H10 119.5
C9 C10 H10 119.5
O5 C11 C12 115.6(2)
O5 C11 C10 124.6(2)
C12 C11 C10 119.8(2)
O6 C12 C13 121.2(2)
O6 C12 C11 119.3(2)
C13 C12 C11 119.5(2)
O7 C13 C12 114.6(2)
O7 C13 C14 124.4(2)
C12 C13 C14 121.0(2)
C13 C14 C9 119.9(2)
C13 C14 H14 120.1
C9 C14 H14 120.1
O5 C15 H15A 109.5
O5 C15 H15B 109.5
H15A C15 H15B 109.5
O5 C15 H15C 109.5
H15A C15 H15C 109.5
H15B C15 H15C 109.5
O7 C16 H16A 109.5
O7 C16 H16B 109.5
H16A C16 H16B 109.5
O7 C16 H16C 109.5
H16A C16 H16C 109.5
H16B C16 H16C 109.5
O4 C17 C9 106.82(16)
O4 C17 C1 108.40(17)
C9 C17 C1 110.47(17)
O4 C17 C18 104.14(16)
C9 C17 C18 111.75(18)
C1 C17 C18 114.72(17)
C19 C18 C21 114.50(19)
C19 C18 C17 103.42(17)
C21 C18 C17 116.28(19)
C19 C18 H18 107.4
C21 C18 H18 107.4
C17 C18 H18 107.4
C20 C19 C18 101.30(18)
C20 C19 C22 113.4(2)
C18 C19 C22 114.9(2)
C20 C19 H19 109.0
C18 C19 H19 109.0
C22 C19 H19 109.0
O4 C20 C19 106.03(18)
O4 C20 H20A 110.5
C19 C20 H20A 110.5
O4 C20 H20B 110.5
C19 C20 H20B 110.5
H20A C20 H20B 108.7
C18 C21 H21A 109.5
C18 C21 H21B 109.5
H21A C21 H21B 109.5
C18 C21 H21C 109.5
H21A C21 H21C 109.5
H21B C21 H21C 109.5
C19 C22 H22A 109.5
C19 C22 H22B 109.5
H22A C22 H22B 109.5
C19 C22 H22C 109.5
H22A C22 H22C 109.5
H22B C22 H22C 109.5
C3 O1 C7 117.89(19)
C4 O2 H2A 109.5
C5 O3 C8 117.10(18)
C20 O4 C17 110.13(16)
C11 O5 C15 117.0(2)
C12 O6 H6A 109.5
C13 O7 C16 117.7(2)

loop_
_geom_bond_atom_site_label_1
_geom_bond_atom_site_label_2
_geom_bond_distance
C1 C2 1.382(3)
C1 C6 1.395(3)
C1 C17 1.530(3)
C2 C3 1.388(3)
C2 H2 0.9300
C3 O1 1.363(3)
C3 C4 1.384(3)
C4 O2 1.365(3)
C4 C5 1.388(3)
C5 O3 1.378(3)
C5 C6 1.379(3)
C6 H6 0.9300
C7 O1 1.398(3)
C7 H7A 0.9600
C7 H7B 0.9600
C7 H7C 0.9600
C8 O3 1.403(3)
C8 H8A 0.9600
C8 H8B 0.9600
C8 H8C 0.9600
C9 C10 1.386(3)
C9 C14 1.394(3)
C9 C17 1.529(3)
C10 C11 1.386(3)
C10 H10 0.9300
C11 O5 1.366(3)
C11 C12 1.385(3)
C12 O6 1.373(3)
C12 C13 1.380(4)
C13 O7 1.371(3)
C13 C14 1.381(3)
C14 H14 0.9300
C15 O5 1.407(3)
C15 H15A 0.9600
C15 H15B 0.9600
C15 H15C 0.9600
C16 O7 1.404(4)
C16 H16A 0.9600
C16 H16B 0.9600
C16 H16C 0.9600
C17 O4 1.462(3)
C17 C18 1.556(3)
C18 C19 1.524(3)
C18 C21 1.524(3)
C18 H18 0.9800
C19 C20 1.503(3)
C19 C22 1.525(4)
C19 H19 0.9800
C20 O4 1.431(3)
C20 H20A 0.9700
C20 H20B 0.9700
C21 H21A 0.9600
C21 H21B 0.9600
C21 H21C 0.9600
C22 H22A 0.9600
C22 H22B 0.9600
C22 H22C 0.9600
O2 H2A 0.8200
O6 H6A 0.8200

loop_
_geom_torsion_atom_site_label_1
_geom_torsion_atom_site_label_2
_geom_torsion_atom_site_label_3
_geom_torsion_atom_site_label_4
_geom_torsion
C6 C1 C2 C3 -0.5(4)
C17 C1 C2 C3 175.4(2)
C1 C2 C3 O1 -179.3(2)
C1 C2 C3 C4 -0.4(4)
O1 C3 C4 O2 0.3(4)
C2 C3 C4 O2 -178.8(2)
O1 C3 C4 C5 -179.9(2)
C2 C3 C4 C5 1.0(4)
O2 C4 C5 O3 -0.6(4)
C3 C4 C5 O3 179.6(2)
O2 C4 C5 C6 179.0(2)
C3 C4 C5 C6 -0.8(4)
O3 C5 C6 C1 179.4(2)
C4 C5 C6 C1 -0.1(4)
C2 C1 C6 C5 0.7(3)
C17 C1 C6 C5 -175.4(2)
C14 C9 C10 C11 1.4(3)
C17 C9 C10 C11 -175.8(2)
C9 C10 C11 O5 -178.8(2)
C9 C10 C11 C12 -0.9(3)
O5 C11 C12 O6 0.2(3)
C10 C11 C12 O6 -177.9(2)
O5 C11 C12 C13 177.7(2)
C10 C11 C12 C13 -0.3(4)
O6 C12 C13 O7 -0.9(4)
C11 C12 C13 O7 -178.4(2)
O6 C12 C13 C14 178.7(2)
C11 C12 C13 C14 1.2(4)
O7 C13 C14 C9 178.8(2)
C12 C13 C14 C9 -0.7(4)
C10 C9 C14 C13 -0.5(3)
C17 C9 C14 C13 176.7(2)
C10 C9 C17 O4 -31.1(2)
C14 C9 C17 O4 151.79(19)
C10 C9 C17 C1 -148.77(19)
C14 C9 C17 C1 34.1(3)
C10 C9 C17 C18 82.2(2)
C14 C9 C17 C18 -94.9(2)
C2 C1 C17 O4 132.8(2)
C6 C1 C17 O4 -51.2(2)
C2 C1 C17 C9 -110.5(2)
C6 C1 C17 C9 65.5(3)
C2 C1 C17 C18 16.9(3)
C6 C1 C17 C18 -167.10(19)
O4 C17 C18 C19 23.6(2)
C9 C17 C18 C19 -91.4(2)
C1 C17 C18 C19 141.90(19)
O4 C17 C18 C21 149.98(18)
C9 C17 C18 C21 35.0(3)
C1 C17 C18 C21 -91.7(2)
C21 C18 C19 C20 -164.0(2)
C17 C18 C19 C20 -36.5(2)
C21 C18 C19 C22 73.4(3)
C17 C18 C19 C22 -159.1(2)
C18 C19 C20 O4 37.1(2)
C22 C19 C20 O4 160.8(2)
C4 C3 O1 C7 175.6(3)
C2 C3 O1 C7 -5.4(4)
C6 C5 O3 C8 1.1(4)
C4 C5 O3 C8 -179.4(2)
C19 C20 O4 C17 -23.2(2)
C9 C17 O4 C20 117.75(19)
C1 C17 O4 C20 -123.20(19)
C18 C17 O4 C20 -0.6(2)
C12 C11 O5 C15 178.3(2)
C10 C11 O5 C15 -3.8(4)
C12 C13 O7 C16 158.6(3)
C14 C13 O7 C16 -21.0(4)
